data_2011910
loop_
_publ_author_name
'Bolte, Michael'
'Degen, Alexander'
'R\"uhl, Stephan'

_publ_section_title
;
 Packing considerations of bis-dimedone derivatives
;
_journal_issue 4
_journal_name_full 'Acta Crystallographica Section C'
_journal_page_first 446
_journal_page_last 451
_journal_paper_doi 10.1107/S0108270101001792
_journal_volume 57
_journal_year 2001
_chemical_formula_moiety 'C24 H30 O5'
_chemical_formula_sum 'C24 H30 O5'
_chemical_formula_weight 398.48
_chemical_name_systematic ?
_space_group_IT_number 14
_symmetry_cell_setting monoclinic
_symmetry_space_group_name_Hall '-P 2yn'
_symmetry_space_group_name_H-M 'P 1 21/n 1'
_audit_creation_method SHELXL-97
_cell_angle_alpha 90.00
_cell_angle_beta 98.150(10)
_cell_angle_gamma 90.00
_cell_formula_units_Z 4
_cell_length_a 8.916(2)
_cell_length_b 11.573(2)
_cell_length_c 21.106(5)
_cell_measurement_reflns_used 5837
_cell_measurement_temperature 173(2)
_cell_measurement_theta_max 25
_cell_measurement_theta_min 0
_cell_volume 2155.8(8)
_computing_cell_refinement SMART
_computing_data_collection 'SMART (Siemens, 1995)'
_computing_data_reduction 'SAINT (Siemens, 1995)'
_computing_molecular_graphics 'XP in SHELXTL (Sheldrick, 1991)'
_computing_structure_refinement 'SHELXL97 (Sheldrick, 1997)'
_computing_structure_solution 'SHELXS97 (Sheldrick, 1990)'
_diffrn_ambient_temperature 173(2)
_diffrn_measured_fraction_theta_full 1.000
_diffrn_measured_fraction_theta_max 1.000
_diffrn_measurement_device_type 'Siemens CCD three-circle diffractometer'
_diffrn_measurement_method \w
_diffrn_radiation_monochromator graphite
_diffrn_radiation_source 'fine-focus sealed tube'
_diffrn_radiation_type MoK\a
_diffrn_radiation_wavelength .71073
_diffrn_reflns_av_R_equivalents .0580
_diffrn_reflns_av_sigmaI/netI .0338
_diffrn_reflns_limit_h_max 11
_diffrn_reflns_limit_h_min -11
_diffrn_reflns_limit_k_max 15
_diffrn_reflns_limit_k_min -15
_diffrn_reflns_limit_l_max 27
_diffrn_reflns_limit_l_min -27
_diffrn_reflns_number 40510
_diffrn_reflns_theta_full 27.48
_diffrn_reflns_theta_max 27.48
_diffrn_reflns_theta_min 1.95
_diffrn_standards_decay_% 0
_diffrn_standards_interval_time 1200
_diffrn_standards_number 266
_exptl_absorpt_coefficient_mu .085
_exptl_absorpt_correction_T_max .9750
_exptl_absorpt_correction_T_min .9430
_exptl_absorpt_correction_type empirical
_exptl_absorpt_process_details '(SADABS; Sheldrick, 1996)'
_exptl_crystal_colour colourless
_exptl_crystal_density_diffrn 1.228
_exptl_crystal_density_method 'not measured'
_exptl_crystal_description Block
_exptl_crystal_F_000 856
_exptl_crystal_size_max .70
_exptl_crystal_size_mid .40
_exptl_crystal_size_min .30
_refine_diff_density_max .276
_refine_diff_density_min -.204
_refine_ls_extinction_coef .0055(7)
_refine_ls_extinction_method SHELXL
_refine_ls_goodness_of_fit_ref 1.000
_refine_ls_hydrogen_treatment mixed
_refine_ls_matrix_type full
_refine_ls_number_parameters 271
_refine_ls_number_reflns 4937
_refine_ls_number_restraints 0
_refine_ls_restrained_S_all 1.000
_refine_ls_R_factor_all .0809
_refine_ls_R_factor_gt .0460
_refine_ls_shift/su_max <0.001
_refine_ls_shift/su_mean .000
_refine_ls_structure_factor_coef Fsqd
_refine_ls_weighting_details 'calc w=1/[\s^2^(Fo^2^)+(0.0411P)^2^+1.1616P] where P=(Fo^2^+2Fc^2^)/3'
_refine_ls_weighting_scheme calc
_refine_ls_wR_factor_ref .1141
_reflns_number_gt 3429
_reflns_number_total 4937
_reflns_threshold_expression I>2\s(I)
_cod_data_source_file sk1446.cif
_cod_data_source_block V
_cod_depositor_comments
;
The following automatic conversions were performed:
'_symmetry_cell_setting' value 'Monoclinic' changed to 'monoclinic'
according to '/home/saulius/struct/CIF-dictionaries/cif_core.dic'
dictionary named 'cif_core.dic' version 2.4.1 from 2010-06-29.

Automatic conversion script
Id: cif_fix_enum 1527 2010-12-29 10:47:43Z saulius 

The following automatic conversions were performed:

'_symmetry_cell_setting' value 'Monoclinic' changed to 'monoclinic'
according to /home/saulius/struct/CIF-dictionaries/cif_core.dic
dictionary named 'cif_core.dic' version 2.4.1 from
2010-06-29.

'_exptl_absorpt_correction_type' value 'Empirical'
changed to 'empirical' according to
/home/saulius/struct/CIF-dictionaries/cif_core.dic dictionary named
'cif_core.dic' version 2.4.1 from 2010-06-29.

Automatic conversion script
Id: cif_fix_values 1715 2011-07-08 13:25:40Z adriana 
;
_cod_original_sg_symbol_H-M 'P 21/n'
_cod_database_code 2011910
_cod_database_fobs_code 2011910

loop_
_symmetry_equiv_pos_as_xyz
'x, y, z'
'-x+1/2, y+1/2, -z+1/2'
'-x, -y, -z'
'x-1/2, -y-1/2, z-1/2'

loop_
_atom_site_label
_atom_site_fract_x
_atom_site_fract_y
_atom_site_fract_z
_atom_site_U_iso_or_equiv
_atom_site_adp_type
_atom_site_calc_flag
_atom_site_refinement_flags
_atom_site_occupancy
_atom_site_disorder_assembly
_atom_site_disorder_group
_atom_site_type_symbol
C1 .82530(18) .51194(14) .73424(7) .0263(4) Uani d . 1 . . C
H1 .8770 .5829 .7535 .032 Uiso calc R 1 . . H
C11 .76832(19) .45263(14) .79124(7) .0274(4) Uani d . 1 . . C
C12 .8310(2) .47770(15) .85297(8) .0349(4) Uani d . 1 . . C
O12 .95248(17) .54521(12) .86878(7) .0467(4) Uani d . 1 . . O
H12 1.007(3) .560(2) .8347(13) .087(9) Uiso d . 1 . . H
C13 .7711(2) .42951(17) .91050(8) .0428(5) Uani d . 1 . . C
H13A .7797 .4895 .9443 .051 Uiso calc R 1 . . H
H13B .8354 .3635 .9272 .051 Uiso calc R 1 . . H
C14 .6058(2) .38888(16) .89720(8) .0391(5) Uani d . 1 . . C
C17 .5677(3) .31637(19) .95391(9) .0533(6) Uani d . 1 . . C
H17A .5785 .3642 .9926 .080 Uiso calc R 1 . . H
H17B .6372 .2505 .9607 .080 Uiso calc R 1 . . H
H17C .4633 .2882 .9446 .080 Uiso calc R 1 . . H
C18 .4976(3) .49287(19) .88693(11) .0590(7) Uani d . 1 . . C
H18A .5097 .5409 .9256 .089 Uiso calc R 1 . . H
H18B .3928 .4652 .8781 .089 Uiso calc R 1 . . H
H18C .5214 .5387 .8506 .089 Uiso calc R 1 . . H
C15 .5886(2) .31344(15) .83700(8) .0334(4) Uani d . 1 . . C
H15A .6381 .2381 .8481 .040 Uiso calc R 1 . . H
H15B .4794 .2984 .8236 .040 Uiso calc R 1 . . H
C16 .65382(18) .36374(14) .78094(8) .0268(4) Uani d . 1 . . C
O16 .60897(13) .32244(10) .72668(5) .0307(3) Uani d . 1 . . O
C21 .95100(18) .44752(14) .70696(7) .0260(3) Uani d . 1 . . C
C22 .93272(18) .35419(14) .66663(7) .0250(3) Uani d . 1 . . C
O22 .80136(13) .29910(10) .64860(6) .0285(3) Uani d . 1 . . O
H22 .730(3) .319(2) .6760(12) .071(8) Uiso d . 1 . . H
C23 1.06029(18) .30249(14) .63670(8) .0295(4) Uani d . 1 . . C
H23A 1.0204 .2756 .5930 .035 Uiso calc R 1 . . H
H23B 1.0996 .2342 .6620 .035 Uiso calc R 1 . . H
C24 1.19148(19) .38673(15) .63261(8) .0303(4) Uani d . 1 . . C
C27 1.3256(2) .32132(18) .61188(9) .0406(5) Uani d . 1 . . C
H27A 1.4092 .3752 .6092 .061 Uiso calc R 1 . . H
H27B 1.2945 .2859 .5699 .061 Uiso calc R 1 . . H
H27C 1.3589 .2609 .6433 .061 Uiso calc R 1 . . H
C28 1.1410(2) .48334(17) .58372(9) .0418(5) Uani d . 1 . . C
H28A 1.0549 .5251 .5969 .063 Uiso calc R 1 . . H
H28B 1.1109 .4491 .5413 .063 Uiso calc R 1 . . H
H28C 1.2252 .5371 .5819 .063 Uiso calc R 1 . . H
C25 1.23590(19) .43671(16) .70022(8) .0337(4) Uani d . 1 . . C
H25A 1.2852 .3751 .7283 .040 Uiso calc R 1 . . H
H25B 1.3114 .4988 .6982 .040 Uiso calc R 1 . . H
C26 1.1054(2) .48496(15) .73009(8) .0314(4) Uani d . 1 . . C
O26 1.13391(14) .55430(12) .77591(6) .0443(3) Uani d . 1 . . O
C31 .69506(18) .56040(13) .68500(7) .0251(3) Uani d . 1 . . C
C32 .58910(19) .63297(14) .70822(8) .0273(4) Uani d . 1 . . C
H32 .5917 .6411 .7531 .033 Uiso calc R 1 . . H
C33 .48054(19) .69318(14) .66740(8) .0299(4) Uani d . 1 . . C
H33 .4109 .7421 .6847 .036 Uiso calc R 1 . . H
C34 .47303(19) .68223(14) .60104(8) .0282(4) Uani d . 1 . . C
O341 .36203(14) .74640(11) .56478(6) .0368(3) Uani d . 1 . . O
C341 .3500(2) .73812(19) .49658(9) .0447(5) Uani d . 1 . . C
H34A .2672 .7877 .4768 .067 Uiso calc R 1 . . H
H34B .3291 .6579 .4834 .067 Uiso calc R 1 . . H
H34C .4453 .7631 .4828 .067 Uiso calc R 1 . . H
C35 .57546(19) .61018(14) .57668(8) .0286(4) Uani d . 1 . . C
H35 .5710 .6008 .5317 .034 Uiso calc R 1 . . H
C36 .68599(19) .55096(14) .61880(8) .0272(4) Uani d . 1 . . C
H36 .7566 .5030 .6015 .033 Uiso calc R 1 . . H

loop_
_atom_site_aniso_label
_atom_site_aniso_U_11
_atom_site_aniso_U_22
_atom_site_aniso_U_33
_atom_site_aniso_U_12
_atom_site_aniso_U_13
_atom_site_aniso_U_23
C1 .0309(9) .0224(8) .0250(8) -.0019(7) .0024(7) -.0026(6)
C11 .0345(9) .0246(8) .0231(8) .0058(7) .0047(7) -.0004(6)
C12 .0471(11) .0282(9) .0284(9) .0067(8) .0014(8) -.0043(7)
O12 .0563(9) .0486(8) .0322(7) -.0070(7) -.0037(7) -.0103(6)
C13 .0690(14) .0378(10) .0216(9) .0094(10) .0058(9) -.0019(8)
C14 .0597(13) .0323(10) .0288(9) .0165(9) .0181(9) .0055(8)
C17 .0814(16) .0501(12) .0336(11) .0156(12) .0259(11) .0075(9)
C18 .0848(17) .0476(12) .0513(13) .0334(12) .0326(12) .0076(10)
C15 .0418(10) .0296(9) .0312(9) .0076(8) .0131(8) .0055(7)
C16 .0292(9) .0263(8) .0256(8) .0091(7) .0061(7) .0029(7)
O16 .0312(6) .0346(6) .0268(6) -.0036(5) .0062(5) -.0001(5)
C21 .0281(8) .0243(8) .0251(8) -.0014(7) .0019(6) .0010(6)
C22 .0260(8) .0247(8) .0240(8) -.0031(7) .0025(6) .0028(6)
O22 .0270(6) .0294(6) .0298(6) -.0066(5) .0064(5) -.0035(5)
C23 .0297(9) .0284(9) .0312(9) -.0015(7) .0066(7) -.0021(7)
C24 .0254(8) .0346(9) .0308(9) -.0032(7) .0034(7) .0020(7)
C27 .0292(9) .0556(12) .0377(10) -.0004(9) .0072(8) -.0022(9)
C28 .0384(11) .0459(11) .0411(11) -.0062(9) .0054(8) .0123(9)
C25 .0260(9) .0370(10) .0370(10) -.0045(8) .0005(7) -.0004(8)
C26 .0327(9) .0277(9) .0320(9) -.0030(7) -.0015(7) .0001(7)
O26 .0375(7) .0454(8) .0473(8) -.0051(6) -.0029(6) -.0175(6)
C31 .0284(8) .0200(8) .0265(8) -.0049(6) .0029(6) .0014(6)
C32 .0336(9) .0246(8) .0238(8) -.0036(7) .0052(7) -.0012(6)
C33 .0328(9) .0260(8) .0316(9) .0001(7) .0067(7) -.0021(7)
C34 .0286(9) .0244(8) .0304(9) -.0029(7) .0002(7) .0041(7)
O341 .0391(7) .0380(7) .0320(7) .0081(6) .0005(5) .0040(5)
C341 .0501(12) .0508(12) .0310(10) .0101(10) -.0016(9) .0081(9)
C35 .0345(9) .0275(8) .0236(8) -.0040(7) .0035(7) -.0002(7)
C36 .0314(9) .0234(8) .0272(8) -.0012(7) .0054(7) -.0010(7)

loop_
_atom_type_symbol
_atom_type_description
_atom_type_scat_dispersion_real
_atom_type_scat_dispersion_imag
_atom_type_scat_source
C C .0033 .0016 'International Tables Vol C Tables 4.2.6.8 and 6.1.1.4'
H H .0000 .0000 'International Tables Vol C Tables 4.2.6.8 and 6.1.1.4'
O O .0106 .0060 'International Tables Vol C Tables 4.2.6.8 and 6.1.1.4'

loop_
_geom_angle_atom_site_label_1
_geom_angle_atom_site_label_2
_geom_angle_atom_site_label_3
_geom_angle
C21 C1 C11 114.86(13)
C21 C1 C31 116.40(13)
C11 C1 C31 112.84(13)
C21 C1 H1 103.5
C11 C1 H1 103.5
C31 C1 H1 103.5
C12 C11 C16 118.50(15)
C12 C11 C1 120.93(16)
C16 C11 C1 120.46(14)
O12 C12 C11 124.45(17)
O12 C12 C13 112.54(16)
C11 C12 C13 123.00(17)
C12 O12 H12 113.9(17)
C12 C13 C14 114.11(15)
C12 C13 H13A 108.7
C14 C13 H13A 108.7
C12 C13 H13B 108.7
C14 C13 H13B 108.7
H13A C13 H13B 107.6
C15 C14 C13 107.90(15)
C15 C14 C18 109.99(16)
C13 C14 C18 110.66(17)
C15 C14 C17 109.10(16)
C13 C14 C17 109.69(17)
C18 C14 C17 109.46(16)
C14 C17 H17A 109.5
C14 C17 H17B 109.5
H17A C17 H17B 109.5
C14 C17 H17C 109.5
H17A C17 H17C 109.5
H17B C17 H17C 109.5
C14 C18 H18A 109.5
C14 C18 H18B 109.5
H18A C18 H18B 109.5
C14 C18 H18C 109.5
H18A C18 H18C 109.5
H18B C18 H18C 109.5
C16 C15 C14 115.25(15)
C16 C15 H15A 108.5
C14 C15 H15A 108.5
C16 C15 H15B 108.5
C14 C15 H15B 108.5
H15A C15 H15B 107.5
O16 C16 C11 122.44(15)
O16 C16 C15 117.48(15)
C11 C16 C15 120.03(15)
C22 C21 C26 117.71(15)
C22 C21 C1 126.21(15)
C26 C21 C1 115.94(14)
O22 C22 C21 124.98(15)
O22 C22 C23 112.00(14)
C21 C22 C23 123.02(15)
C22 O22 H22 110.2(15)
C22 C23 C24 113.54(14)
C22 C23 H23A 108.9
C24 C23 H23A 108.9
C22 C23 H23B 108.9
C24 C23 H23B 108.9
H23A C23 H23B 107.7
C27 C24 C23 109.54(15)
C27 C24 C25 110.01(14)
C23 C24 C25 106.54(13)
C27 C24 C28 109.42(15)
C23 C24 C28 110.19(14)
C25 C24 C28 111.09(15)
C24 C27 H27A 109.5
C24 C27 H27B 109.5
H27A C27 H27B 109.5
C24 C27 H27C 109.5
H27A C27 H27C 109.5
H27B C27 H27C 109.5
C24 C28 H28A 109.5
C24 C28 H28B 109.5
H28A C28 H28B 109.5
C24 C28 H28C 109.5
H28A C28 H28C 109.5
H28B C28 H28C 109.5
C26 C25 C24 114.51(14)
C26 C25 H25A 108.6
C24 C25 H25A 108.6
C26 C25 H25B 108.6
C24 C25 H25B 108.6
H25A C25 H25B 107.6
O26 C26 C21 121.71(16)
O26 C26 C25 118.41(15)
C21 C26 C25 119.84(15)
C36 C31 C32 116.82(15)
C36 C31 C1 125.18(15)
C32 C31 C1 117.39(14)
C33 C32 C31 121.89(15)
C33 C32 H32 119.1
C31 C32 H32 119.1
C32 C33 C34 120.41(15)
C32 C33 H33 119.8
C34 C33 H33 119.8
O341 C34 C35 125.17(15)
O341 C34 C33 115.84(15)
C35 C34 C33 118.99(15)
C34 O341 C341 117.90(14)
O341 C341 H34A 109.5
O341 C341 H34B 109.5
H34A C341 H34B 109.5
O341 C341 H34C 109.5
H34A C341 H34C 109.5
H34B C341 H34C 109.5
C34 C35 C36 119.80(15)
C34 C35 H35 120.1
C36 C35 H35 120.1
C31 C36 C35 122.09(15)
C31 C36 H36 119.0
C35 C36 H36 119.0

loop_
_geom_bond_atom_site_label_1
_geom_bond_atom_site_label_2
_geom_bond_site_symmetry_2
_geom_bond_distance
_geom_bond_publ_flag
C1 C21 . 1.525(2) ?
C1 C11 . 1.533(2) ?
C1 C31 . 1.549(2) ?
C1 H1 . 1.0000 ?
C11 C12 . 1.374(2) ?
C11 C16 . 1.444(2) ?
C12 O12 . 1.339(2) ?
C12 C13 . 1.502(3) ?
O12 H12 . .94(3) ?
C13 C14 . 1.535(3) ?
C13 H13A . .9900 ?
C13 H13B . .9900 ?
C14 C15 . 1.531(2) ?
C14 C18 . 1.538(3) ?
C14 C17 . 1.539(3) ?
C17 H17A . .9800 ?
C17 H17B . .9800 ?
C17 H17C . .9800 ?
C18 H18A . .9800 ?
C18 H18B . .9800 ?
C18 H18C . .9800 ?
C15 C16 . 1.507(2) ?
C15 H15A . .9900 ?
C15 H15B . .9900 ?
C16 O16 . 1.2531(19) ?
C21 C22 . 1.371(2) ?
C21 C26 . 1.460(2) ?
C22 O22 . 1.3404(19) ?
C22 C23 . 1.501(2) ?
O22 H22 . .94(3) ?
C23 C24 . 1.534(2) ?
C23 H23A . .9900 ?
C23 H23B . .9900 ?
C24 C27 . 1.530(2) ?
C24 C25 . 1.539(2) ?
C24 C28 . 1.545(2) ?
C27 H27A . .9800 ?
C27 H27B . .9800 ?
C27 H27C . .9800 ?
C28 H28A . .9800 ?
C28 H28B . .9800 ?
C28 H28C . .9800 ?
C25 C26 . 1.507(2) ?
C25 H25A . .9900 ?
C25 H25B . .9900 ?
C26 O26 . 1.255(2) ?
C31 C36 . 1.392(2) ?
C31 C32 . 1.403(2) ?
C32 C33 . 1.389(2) ?
C32 H32 . .9500 ?
C33 C34 . 1.398(2) ?
C33 H33 . .9500 ?
C34 O341 . 1.379(2) ?
C34 C35 . 1.388(2) ?
O341 C341 . 1.431(2) ?
C341 H34A . .9800 ?
C341 H34B . .9800 ?
C341 H34C . .9800 ?
C35 C36 . 1.408(2) ?
C35 H35 . .9500 ?
C36 H36 . .9500 ?

loop_
_geom_hbond_atom_site_label_D
_geom_hbond_atom_site_label_H
_geom_hbond_atom_site_label_A
_geom_hbond_distance_DH
_geom_hbond_distance_HA
_geom_hbond_distance_DA
_geom_hbond_angle_DHA
O12 H12 O26 .94(3) 1.79(3) 2.714(2) 166(3)
O22 H22 O16 .94(3) 1.63(3) 2.5558(17) 167(2)

loop_
_geom_torsion_atom_site_label_1
_geom_torsion_atom_site_label_2
_geom_torsion_atom_site_label_3
_geom_torsion_atom_site_label_4
_geom_torsion
C21 C1 C11 C12 91.70(19)
C31 C1 C11 C12 -131.68(16)
C21 C1 C11 C16 -84.39(19)
C31 C1 C11 C16 52.24(19)
C16 C11 C12 O12 169.76(16)
C1 C11 C12 O12 -6.4(3)
C16 C11 C12 C13 -9.0(3)
C1 C11 C12 C13 174.83(15)
O12 C12 C13 C14 159.54(15)
C11 C12 C13 C14 -21.6(2)
C12 C13 C14 C15 48.2(2)
C12 C13 C14 C18 -72.2(2)
C12 C13 C14 C17 166.90(15)
C13 C14 C15 C16 -48.22(19)
C18 C14 C15 C16 72.6(2)
C17 C14 C15 C16 -167.34(16)
C12 C11 C16 O16 -168.02(15)
C1 C11 C16 O16 8.2(2)
C12 C11 C16 C15 9.3(2)
C1 C11 C16 C15 -174.56(14)
C14 C15 C16 O16 -161.40(15)
C14 C15 C16 C11 21.2(2)
C11 C1 C21 C22 79.2(2)
C31 C1 C21 C22 -55.8(2)
C11 C1 C21 C26 -96.23(17)
C31 C1 C21 C26 128.73(15)
C26 C21 C22 O22 169.95(15)
C1 C21 C22 O22 -5.4(3)
C26 C21 C22 C23 -10.8(2)
C1 C21 C22 C23 173.87(15)
O22 C22 C23 C24 156.41(13)
C21 C22 C23 C24 -23.0(2)
C22 C23 C24 C27 170.80(14)
C22 C23 C24 C25 51.84(18)
C22 C23 C24 C28 -68.77(19)
C27 C24 C25 C26 -169.90(15)
C23 C24 C25 C26 -51.24(19)
C28 C24 C25 C26 68.79(19)
C22 C21 C26 O26 -166.27(16)
C1 C21 C26 O26 9.6(2)
C22 C21 C26 C25 11.5(2)
C1 C21 C26 C25 -172.65(15)
C24 C25 C26 O26 -160.70(16)
C24 C25 C26 C21 21.4(2)
C21 C1 C31 C36 -1.0(2)
C11 C1 C31 C36 -136.92(16)
C21 C1 C31 C32 -171.66(14)
C11 C1 C31 C32 52.42(19)
C36 C31 C32 C33 -.3(2)
C1 C31 C32 C33 171.15(15)
C31 C32 C33 C34 .5(2)
C32 C33 C34 O341 -179.47(14)
C32 C33 C34 C35 .1(2)
C35 C34 O341 C341 .4(2)
C33 C34 O341 C341 179.95(16)
O341 C34 C35 C36 178.62(15)
C33 C34 C35 C36 -.9(2)
C32 C31 C36 C35 -.5(2)
C1 C31 C36 C35 -171.24(15)
C34 C35 C36 C31 1.2(2)

loop_
_cod_related_entry_id
_cod_related_entry_database
_cod_related_entry_code
1 ChemSpider 858635
